data_7701788
loop_
_publ_author_name
'Mikata, Yuji'
'Kaneda, Minori'
'Konno, Hideo'
'Matsumoto, Arimasa'
'Sato, Shin-Ichiro'
'Kawamura, Masaya'
'Iwatsuki, Satoshi'

_publ_section_title
;
 Methoxy-substituted tetrakisquinoline analogs of EGTA and BAPTA for
 fluorescence detection of Cd<sup>2+</sup>&#x2009;.
;
_journal_issue 12
_journal_name_full 'Dalton transactions (Cambridge, England : 2003)'
_journal_page_first 3840
_journal_page_last 3852
_journal_paper_doi 10.1039/c8dt04735a
_journal_volume 48
_journal_year 2019
_chemical_formula_moiety 'C50 H55 Cd2 Cl3 N8 O17'
_chemical_formula_sum 'C50 H55 Cd2 Cl3 N8 O17'
_chemical_formula_weight 1371.21
_space_group_crystal_system monoclinic
_space_group_IT_number 14
_space_group_name_Hall '-P 2ybc'
_space_group_name_H-M_alt 'P 1 21/c 1'
_atom_sites_solution_hydrogens geom
_atom_sites_solution_primary direct
_atom_sites_solution_secondary difmap
_audit_update_record
;
2018-11-22 deposited with the CCDC.
2019-01-30 downloaded from the CCDC.
;
_cell_angle_alpha 90.0000
_cell_angle_beta 114.7039(9)
_cell_angle_gamma 90.0000
_cell_formula_units_Z 4
_cell_length_a 22.6992(5)
_cell_length_b 11.29840(10)
_cell_length_c 23.9600(5)
_cell_measurement_reflns_used 16058
_cell_measurement_temperature 153
_cell_measurement_theta_max 27.48
_cell_measurement_theta_min 3.05
_cell_volume 5582.51(18)
_computing_cell_refinement CrystalClear
_computing_data_collection 'CrystalClear (Rigaku/MSC Inc., 2006)'
_computing_data_reduction CrystalClear
_computing_molecular_graphics 'CrystalStructure 4.2.5'
_computing_publication_material 'CrystalStructure 4.2.5 (Rigaku, 2017)'
_computing_structure_refinement 'SHELXL Version 2016/6 (Sheldrick, 2008)'
_computing_structure_solution 'SIR92 (Altomare, et al., 1994)'
_diffrn_ambient_temperature 153
_diffrn_detector_area_resol_mean 7.314
_diffrn_measured_fraction_theta_full 0.997
_diffrn_measured_fraction_theta_max 0.995
_diffrn_measurement_device_type 'Rigaku Mercury70'
_diffrn_measurement_method \w
_diffrn_radiation_type 'Mo K\a'
_diffrn_radiation_wavelength 0.71075
_diffrn_reflns_av_R_equivalents 0.0174
_diffrn_reflns_Laue_measured_fraction_full 0.997
_diffrn_reflns_Laue_measured_fraction_max 0.995
_diffrn_reflns_limit_h_max 29
_diffrn_reflns_limit_h_min -29
_diffrn_reflns_limit_k_max 14
_diffrn_reflns_limit_k_min -13
_diffrn_reflns_limit_l_max 24
_diffrn_reflns_limit_l_min -31
_diffrn_reflns_number 42577
_diffrn_reflns_point_group_measured_fraction_full 0.997
_diffrn_reflns_point_group_measured_fraction_max 0.995
_diffrn_reflns_theta_full 25.242
_diffrn_reflns_theta_max 27.484
_diffrn_reflns_theta_min 3.046
_diffrn_standards_number 0
_exptl_absorpt_coefficient_mu 0.983
_exptl_absorpt_correction_T_max 0.906
_exptl_absorpt_correction_T_min 0.739
_exptl_absorpt_correction_type multi-scan
_exptl_absorpt_process_details 'REQAB (Rigaku, 1998)'
_exptl_crystal_colour colorless
_exptl_crystal_density_diffrn 1.631
_exptl_crystal_density_method 'not measured'
_exptl_crystal_description unknown
_exptl_crystal_F_000 2776.00
_exptl_crystal_size_max 0.400
_exptl_crystal_size_mid 0.400
_exptl_crystal_size_min 0.100
_refine_diff_density_max 1.55
_refine_diff_density_min -1.34
_refine_ls_extinction_method none
_refine_ls_goodness_of_fit_ref 1.042
_refine_ls_hydrogen_treatment constr
_refine_ls_number_parameters 723
_refine_ls_number_reflns 12743
_refine_ls_number_restraints 0
_refine_ls_R_factor_all 0.0420
_refine_ls_R_factor_gt 0.0387
_refine_ls_shift/su_max 0.001
_refine_ls_structure_factor_coef Fsqd
_refine_ls_weighting_details 'w = 1/[\s^2^(Fo^2^)+(0.0545P)^2^+9.0924P] where P=(Fo^2^+2Fc^2^)/3'
_refine_ls_weighting_scheme calc
_refine_ls_wR_factor_gt 0.1006
_refine_ls_wR_factor_ref 0.1040
_reflns_Friedel_coverage 0.000
_reflns_number_gt 11715
_reflns_number_total 12743
_reflns_threshold_expression F^2^>2.0\s(F^2^)
_cod_data_source_file c8dt04735a2.cif
_cod_data_source_block EGTQ-Cd(ClO4)2-5eq-160915-5
_cod_database_code 7701788

loop_
_space_group_symop_id
_space_group_symop_operation_xyz
1 +X,+Y,+Z
2 -X,1/2+Y,1/2-Z
3 -X,-Y,-Z
4 +X,-1/2-Y,-1/2+Z

loop_
_atom_site_label
_atom_site_type_symbol
_atom_site_fract_x
_atom_site_fract_y
_atom_site_fract_z
_atom_site_U_iso_or_equiv
_atom_site_adp_type
_atom_site_occupancy
_atom_site_site_symmetry_order
_atom_site_calc_flag
_atom_site_refinement_flags_posn
_atom_site_refinement_flags_adp
Cd1 Cd 0.21200(2) 0.43628(2) 0.02014(2) 0.02450(6) Uani 1 1 d . .
Cd2 Cd 0.30495(2) 0.13765(2) 0.04854(2) 0.02436(6) Uani 1 1 d . .
Cl1 Cl 0.46093(3) 0.61215(6) 0.16599(3) 0.03241(15) Uani 1 1 d . .
Cl2 Cl 0.06629(4) 0.02544(8) -0.07007(4) 0.04321(18) Uani 1 1 d . .
Cl3 Cl 0.33121(5) -0.11552(10) -0.12370(6) 0.0675(3) Uani 1 1 d . .
O1 O 0.28034(10) 0.49264(17) 0.12942(9) 0.0312(4) Uani 1 1 d . .
O2 O 0.34243(9) 0.27262(17) 0.13972(8) 0.0262(4) Uani 1 1 d . .
O3 O 0.21694(8) 0.24455(15) 0.02176(8) 0.0203(3) Uani 1 1 d . .
O4 O 0.31958(9) 0.41812(19) 0.03144(9) 0.0301(4) Uani 1 1 d . .
O5 O 0.24679(11) -0.0082(2) -0.02381(11) 0.0398(5) Uani 1 1 d . .
O6 O 0.52987(11) 0.6005(3) 0.18743(12) 0.0507(6) Uani 1 1 d . .
O7 O 0.43109(14) 0.5083(3) 0.13291(16) 0.0654(8) Uani 1 1 d . .
O8 O 0.43834(16) 0.7105(3) 0.1265(2) 0.0894(13) Uani 1 1 d . .
O9 O 0.44325(17) 0.6215(5) 0.21634(16) 0.0985(15) Uani 1 1 d . .
O10 O 0.00443(13) 0.0568(3) -0.11422(13) 0.0637(8) Uani 1 1 d . .
O11 O 0.09063(17) 0.1284(3) -0.02878(15) 0.0726(9) Uani 1 1 d . .
O12 O 0.1089(2) 0.0136(6) -0.0981(2) 0.137(2) Uani 1 1 d . .
O13 O 0.0653(2) -0.0698(3) -0.03351(16) 0.0867(12) Uani 1 1 d . .
O14 O 0.27700(18) -0.0574(4) -0.12342(16) 0.0880(13) Uani 1 1 d . .
O15 O 0.3144(2) -0.2332(4) -0.1424(2) 0.1128(17) Uani 1 1 d . .
O16 O 0.3766(3) -0.1169(7) -0.0623(4) 0.234(5) Uani 1 1 d . .
O17 O 0.3571(7) -0.0670(10) -0.1559(6) 0.315(7) Uani 1 1 d . .
N1 N 0.22409(12) 0.6436(2) 0.02400(13) 0.0323(5) Uani 1 1 d . .
N2 N 0.41671(11) 0.0990(2) 0.10883(11) 0.0293(5) Uani 1 1 d . .
N3 N 0.16890(12) 0.5095(2) -0.08200(12) 0.0309(5) Uani 1 1 d . .
N4 N 0.13088(11) 0.5096(2) 0.04750(11) 0.0259(5) Uani 1 1 d . .
N5 N 0.35976(11) 0.1745(2) -0.01512(11) 0.0277(5) Uani 1 1 d . .
N6 N 0.31198(11) 0.0077(2) 0.13073(11) 0.0269(5) Uani 1 1 d . .
N7 N 0.3832(2) -0.4769(4) -0.03347(19) 0.0668(10) Uani 1 1 d . .
N8 N 0.1251(2) -0.1409(3) -0.27524(18) 0.0757(12) Uani 1 1 d . .
C1 C 0.27878(16) 0.6785(3) 0.08239(18) 0.0428(8) Uani 1 1 d . .
H1A H 0.277509 0.765265 0.087698 0.051 Uiso 1 1 calc R U
H1B H 0.320176 0.659163 0.079956 0.051 Uiso 1 1 calc R U
C2 C 0.27693(16) 0.6179(3) 0.13735(16) 0.0396(7) Uani 1 1 d . .
H2A H 0.314013 0.644038 0.175204 0.047 Uiso 1 1 calc R U
H2B H 0.236298 0.638115 0.141090 0.047 Uiso 1 1 calc R U
C3 C 0.30225(16) 0.4279(3) 0.18537(14) 0.0359(7) Uani 1 1 d . .
H3A H 0.273376 0.442688 0.206202 0.043 Uiso 1 1 calc R U
H3B H 0.346710 0.452872 0.213168 0.043 Uiso 1 1 calc R U
C4 C 0.30162(14) 0.2982(3) 0.17028(13) 0.0316(6) Uani 1 1 d . .
H4A H 0.316386 0.251578 0.208713 0.038 Uiso 1 1 calc R U
H4B H 0.256654 0.273839 0.143707 0.038 Uiso 1 1 calc R U
C5 C 0.40908(14) 0.2530(3) 0.18006(13) 0.0314(6) Uani 1 1 d . .
H5A H 0.412566 0.192112 0.211020 0.038 Uiso 1 1 calc R U
H5B H 0.428950 0.327087 0.201824 0.038 Uiso 1 1 calc R U
C6 C 0.44353(13) 0.2117(3) 0.14140(13) 0.0310(6) Uani 1 1 d . .
H6A H 0.439715 0.273604 0.110832 0.037 Uiso 1 1 calc R U
H6B H 0.490181 0.200868 0.168199 0.037 Uiso 1 1 calc R U
C7 C 0.23820(16) 0.6744(3) -0.02918(17) 0.0408(7) Uani 1 1 d . .
H7A H 0.282558 0.647917 -0.021300 0.049 Uiso 1 1 calc R U
H7B H 0.236249 0.761345 -0.034678 0.049 Uiso 1 1 calc R U
C8 C 0.18998(16) 0.6164(3) -0.08692(16) 0.0364(7) Uani 1 1 d . .
C9 C 0.1679(2) 0.6771(3) -0.14412(19) 0.0485(9) Uani 1 1 d . .
H9 H 0.184463 0.753232 -0.146481 0.058 Uiso 1 1 calc R U
C10 C 0.1232(2) 0.6252(4) -0.19507(19) 0.0538(10) Uani 1 1 d . .
H10 H 0.108250 0.665111 -0.233427 0.065 Uiso 1 1 calc R U
C11 C 0.0507(2) 0.4546(4) -0.24255(16) 0.0547(10) Uani 1 1 d . .
H11 H 0.033862 0.491981 -0.281648 0.066 Uiso 1 1 calc R U
C12 C 0.0282(2) 0.3463(4) -0.23645(17) 0.0549(10) Uani 1 1 d . .
H12 H -0.004302 0.308626 -0.271074 0.066 Uiso 1 1 calc R U
C13 C 0.05309(16) 0.2898(3) -0.17869(15) 0.0423(7) Uani 1 1 d . .
H13 H 0.037216 0.213888 -0.174764 0.051 Uiso 1 1 calc R U
C14 C 0.09968(14) 0.3426(3) -0.12835(14) 0.0328(6) Uani 1 1 d . .
H14 H 0.116080 0.303262 -0.089784 0.039 Uiso 1 1 calc R U
C15 C 0.12350(14) 0.4554(3) -0.13346(14) 0.0317(6) Uani 1 1 d . .
C16 C 0.09878(17) 0.5127(3) -0.19159(15) 0.0421(8) Uani 1 1 d . .
C17 C 0.16224(14) 0.6981(2) 0.01698(16) 0.0348(6) Uani 1 1 d . .
H17A H 0.136214 0.714762 -0.027139 0.042 Uiso 1 1 calc R U
H17B H 0.171886 0.774899 0.038868 0.042 Uiso 1 1 calc R U
C18 C 0.12158(13) 0.6253(2) 0.04036(13) 0.0273(5) Uani 1 1 d . .
C19 C 0.07233(14) 0.6852(3) 0.05101(14) 0.0314(6) Uani 1 1 d . .
H19 H 0.066103 0.767927 0.043851 0.038 Uiso 1 1 calc R U
C20 C 0.03435(14) 0.6232(3) 0.07149(14) 0.0328(6) Uani 1 1 d . .
H20 H 0.001215 0.662391 0.078797 0.039 Uiso 1 1 calc R U
C21 C 0.00666(15) 0.4301(3) 0.10434(15) 0.0358(7) Uani 1 1 d . .
H21 H -0.025856 0.466272 0.113779 0.043 Uiso 1 1 calc R U
C22 C 0.01705(15) 0.3109(3) 0.11242(15) 0.0386(7) Uani 1 1 d . .
H22 H -0.008882 0.264507 0.126527 0.046 Uiso 1 1 calc R U
C23 C 0.06579(15) 0.2571(3) 0.09996(15) 0.0370(7) Uani 1 1 d . .
H23 H 0.073005 0.174365 0.106251 0.044 Uiso 1 1 calc R U
C24 C 0.10343(14) 0.3224(3) 0.07870(14) 0.0311(6) Uani 1 1 d . .
H24 H 0.136412 0.284695 0.070553 0.037 Uiso 1 1 calc R U
C25 C 0.09305(12) 0.4452(2) 0.06903(12) 0.0251(5) Uani 1 1 d . .
C26 C 0.04392(13) 0.5000(3) 0.08205(12) 0.0276(5) Uani 1 1 d . .
C27 C 0.44726(15) 0.0714(3) 0.06674(15) 0.0374(7) Uani 1 1 d . .
H27A H 0.440419 -0.013416 0.055602 0.045 Uiso 1 1 calc R U
H27B H 0.494563 0.084865 0.088556 0.045 Uiso 1 1 calc R U
C28 C 0.42138(14) 0.1441(3) 0.00882(14) 0.0315(6) Uani 1 1 d . .
C29 C 0.46353(15) 0.1690(3) -0.01963(15) 0.0391(7) Uani 1 1 d . .
H29 H 0.508043 0.147745 -0.000058 0.047 Uiso 1 1 calc R U
C30 C 0.43971(16) 0.2234(3) -0.07501(15) 0.0409(7) Uani 1 1 d . .
H30 H 0.467395 0.240328 -0.094720 0.049 Uiso 1 1 calc R U
C31 C 0.34488(17) 0.3116(3) -0.16157(15) 0.0413(7) Uani 1 1 d . .
H31 H 0.370936 0.329826 -0.182804 0.050 Uiso 1 1 calc R U
C32 C 0.28105(17) 0.3401(3) -0.18717(15) 0.0411(7) Uani 1 1 d . .
H32 H 0.262546 0.377762 -0.226180 0.049 Uiso 1 1 calc R U
C33 C 0.24208(16) 0.3137(3) -0.15572(14) 0.0376(7) Uani 1 1 d . .
H33 H 0.197235 0.332956 -0.173997 0.045 Uiso 1 1 calc R U
C34 C 0.26841(14) 0.2605(3) -0.09888(14) 0.0323(6) Uani 1 1 d . .
H34 H 0.241782 0.244403 -0.077966 0.039 Uiso 1 1 calc R U
C35 C 0.33446(14) 0.2296(2) -0.07153(13) 0.0283(5) Uani 1 1 d . .
C36 C 0.37333(15) 0.2549(3) -0.10341(14) 0.0337(6) Uani 1 1 d . .
C37 C 0.42728(15) 0.0003(3) 0.15265(15) 0.0357(6) Uani 1 1 d . .
H37A H 0.465498 0.019226 0.191150 0.043 Uiso 1 1 calc R U
H37B H 0.437661 -0.071953 0.135184 0.043 Uiso 1 1 calc R U
C38 C 0.37094(14) -0.0261(2) 0.16812(13) 0.0302(6) Uani 1 1 d . .
C39 C 0.38377(15) -0.0948(3) 0.22140(14) 0.0356(6) Uani 1 1 d . .
H39 H 0.426945 -0.117362 0.247333 0.043 Uiso 1 1 calc R U
C40 C 0.33387(16) -0.1283(3) 0.23515(14) 0.0372(7) Uani 1 1 d . .
H40 H 0.342038 -0.174101 0.270874 0.045 Uiso 1 1 calc R U
C41 C 0.21545(17) -0.1315(3) 0.20614(14) 0.0368(7) Uani 1 1 d . .
H41 H 0.221306 -0.177548 0.241252 0.044 Uiso 1 1 calc R U
C42 C 0.15431(16) -0.1009(3) 0.16523(15) 0.0369(7) Uani 1 1 d . .
H42 H 0.117901 -0.126517 0.171882 0.044 Uiso 1 1 calc R U
C43 C 0.14492(15) -0.0319(3) 0.11352(14) 0.0318(6) Uani 1 1 d . .
H43 H 0.102189 -0.011040 0.085503 0.038 Uiso 1 1 calc R U
C44 C 0.19700(14) 0.0059(2) 0.10299(13) 0.0293(6) Uani 1 1 d . .
H44 H 0.190047 0.053320 0.068054 0.035 Uiso 1 1 calc R U
C45 C 0.26056(14) -0.0255(2) 0.14371(13) 0.0268(5) Uani 1 1 d . .
C46 C 0.27015(15) -0.0948(3) 0.19638(13) 0.0306(6) Uani 1 1 d . .
C47 C 0.41195(19) -0.4427(3) -0.05861(17) 0.0438(8) Uani 1 1 d . .
C48 C 0.44933(18) -0.4001(4) -0.09070(18) 0.0469(8) Uani 1 1 d . .
H48A H 0.495652 -0.404772 -0.063483 0.056 Uiso 1 1 calc R U
H48B H 0.437586 -0.317743 -0.103190 0.056 Uiso 1 1 calc R U
H48C H 0.440110 -0.449000 -0.127200 0.056 Uiso 1 1 calc R U
C49 C 0.1365(2) -0.0485(3) -0.25674(17) 0.0521(9) Uani 1 1 d . .
C50 C 0.1489(3) 0.0684(4) -0.2312(3) 0.099(2) Uani 1 1 d . .
H50A H 0.195739 0.082943 -0.212411 0.119 Uiso 1 1 calc R U
H50B H 0.131851 0.075608 -0.199949 0.119 Uiso 1 1 calc R U
H50C H 0.127582 0.126465 -0.263869 0.119 Uiso 1 1 calc R U
H8 H 0.184300 0.213700 0.000400 0.026 Uiso 1 1 d . U
H15 H 0.337200 0.446699 0.008901 0.026 Uiso 1 1 d . U
H16 H 0.347100 0.438900 0.068601 0.026 Uiso 1 1 d . U
H18 H 0.265000 -0.025201 -0.053101 0.026 Uiso 1 1 d . U
H25 H 0.200100 0.006300 -0.051001 0.026 Uiso 1 1 d . U

loop_
_atom_site_aniso_label
_atom_site_aniso_U_11
_atom_site_aniso_U_22
_atom_site_aniso_U_33
_atom_site_aniso_U_23
_atom_site_aniso_U_13
_atom_site_aniso_U_12
Cd1 0.02458(10) 0.01758(10) 0.03351(11) 0.00094(7) 0.01427(8) 0.00103(6)
Cd2 0.02221(10) 0.02452(10) 0.02729(11) 0.00045(7) 0.01127(8) 0.00031(7)
Cl1 0.0251(3) 0.0345(3) 0.0358(3) -0.0065(3) 0.0109(3) -0.0038(3)
Cl2 0.0297(3) 0.0519(5) 0.0382(4) 0.0066(3) 0.0045(3) -0.0042(3)
Cl3 0.0441(5) 0.0613(6) 0.1007(9) -0.0319(6) 0.0338(5) -0.0020(4)
O1 0.0327(10) 0.0245(10) 0.0335(10) -0.0076(8) 0.0109(8) -0.0009(8)
O2 0.0257(9) 0.0282(9) 0.0231(9) 0.0009(7) 0.0086(7) 0.0012(7)
O3 0.0202(8) 0.0178(8) 0.0241(8) 0.0019(6) 0.0106(7) 0.0041(6)
O4 0.0260(9) 0.0365(11) 0.0299(10) -0.0007(8) 0.0138(8) -0.0018(8)
O5 0.0396(12) 0.0336(11) 0.0484(13) -0.0130(10) 0.0206(10) -0.0061(9)
O6 0.0255(11) 0.0745(18) 0.0466(14) -0.0161(13) 0.0096(10) -0.0023(11)
O7 0.0443(15) 0.0467(16) 0.090(2) -0.0197(15) 0.0127(14) -0.0148(12)
O8 0.0603(19) 0.0527(19) 0.153(4) 0.046(2) 0.043(2) 0.0125(15)
O9 0.0533(18) 0.199(5) 0.0522(18) -0.024(2) 0.0304(16) 0.006(2)
O10 0.0360(13) 0.097(2) 0.0435(14) 0.0083(15) 0.0022(11) 0.0018(14)
O11 0.069(2) 0.0555(18) 0.0667(19) 0.0015(14) 0.0026(16) -0.0208(15)
O12 0.082(3) 0.243(7) 0.092(3) 0.004(4) 0.043(3) 0.063(4)
O13 0.116(3) 0.0445(17) 0.067(2) 0.0142(15) 0.007(2) -0.0205(18)
O14 0.075(2) 0.110(3) 0.067(2) -0.021(2) 0.0177(18) 0.042(2)
O15 0.088(3) 0.082(3) 0.143(4) -0.058(3) 0.024(3) 0.008(2)
O16 0.088(4) 0.197(7) 0.262(8) -0.160(6) -0.081(4) 0.062(4)
O17 0.419(16) 0.300(13) 0.417(17) -0.053(12) 0.362(15) -0.133(12)
N1 0.0272(12) 0.0210(11) 0.0507(15) 0.0015(10) 0.0184(11) -0.0007(9)
N2 0.0267(11) 0.0267(11) 0.0363(13) 0.0052(10) 0.0150(10) 0.0043(9)
N3 0.0323(12) 0.0274(12) 0.0400(13) 0.0096(10) 0.0222(11) 0.0082(9)
N4 0.0235(10) 0.0225(11) 0.0321(12) -0.0030(9) 0.0120(9) 0.0002(8)
N5 0.0281(11) 0.0263(11) 0.0333(12) -0.0027(9) 0.0173(10) 0.0005(9)
N6 0.0290(11) 0.0209(10) 0.0305(11) 0.0023(9) 0.0122(9) 0.0010(9)
N7 0.088(3) 0.064(2) 0.072(2) -0.0027(19) 0.058(2) -0.018(2)
N8 0.110(4) 0.048(2) 0.055(2) 0.0061(17) 0.021(2) 0.018(2)
C1 0.0340(15) 0.0213(14) 0.069(2) -0.0095(14) 0.0170(15) -0.0053(11)
C2 0.0348(15) 0.0271(15) 0.0484(18) -0.0155(13) 0.0092(14) -0.0003(12)
C3 0.0404(16) 0.0384(16) 0.0323(15) -0.0103(12) 0.0187(13) -0.0023(13)
C4 0.0349(14) 0.0343(15) 0.0283(13) -0.0005(11) 0.0161(12) -0.0033(12)
C5 0.0294(13) 0.0314(14) 0.0264(13) 0.0016(11) 0.0046(11) -0.0022(11)
C6 0.0235(12) 0.0318(14) 0.0333(14) 0.0047(11) 0.0075(11) -0.0007(11)
C7 0.0398(16) 0.0245(14) 0.067(2) 0.0104(14) 0.0310(16) 0.0009(12)
C8 0.0392(16) 0.0290(14) 0.0529(19) 0.0139(13) 0.0309(15) 0.0101(12)
C9 0.068(2) 0.0356(17) 0.060(2) 0.0230(16) 0.044(2) 0.0165(16)
C10 0.077(3) 0.053(2) 0.050(2) 0.0295(18) 0.045(2) 0.029(2)
C11 0.063(2) 0.073(3) 0.0314(17) 0.0149(17) 0.0230(17) 0.019(2)
C12 0.052(2) 0.079(3) 0.0298(17) -0.0014(17) 0.0133(15) 0.009(2)
C13 0.0393(16) 0.055(2) 0.0340(16) -0.0023(14) 0.0164(13) 0.0029(15)
C14 0.0315(14) 0.0396(16) 0.0305(14) 0.0052(12) 0.0161(12) 0.0068(12)
C15 0.0307(14) 0.0383(15) 0.0341(14) 0.0088(12) 0.0215(12) 0.0139(12)
C16 0.0483(18) 0.0506(19) 0.0380(17) 0.0148(14) 0.0286(15) 0.0202(15)
C17 0.0324(14) 0.0199(12) 0.0557(19) 0.0019(12) 0.0220(14) 0.0038(11)
C18 0.0243(12) 0.0228(12) 0.0322(14) -0.0038(10) 0.0092(11) 0.0018(10)
C19 0.0304(14) 0.0256(13) 0.0366(15) -0.0047(11) 0.0124(12) 0.0060(11)
C20 0.0281(13) 0.0343(15) 0.0357(15) -0.0051(12) 0.0130(12) 0.0073(11)
C21 0.0315(14) 0.0442(17) 0.0369(15) -0.0009(13) 0.0193(13) 0.0049(12)
C22 0.0349(15) 0.0444(18) 0.0427(17) 0.0048(14) 0.0225(14) -0.0015(13)
C23 0.0389(16) 0.0301(15) 0.0482(18) 0.0048(13) 0.0244(14) 0.0006(12)
C24 0.0276(13) 0.0270(13) 0.0422(16) 0.0011(12) 0.0181(12) 0.0024(11)
C25 0.0206(11) 0.0269(13) 0.0254(12) -0.0024(10) 0.0073(10) 0.0004(9)
C26 0.0246(12) 0.0314(14) 0.0259(13) -0.0038(10) 0.0096(10) 0.0024(10)
C27 0.0286(14) 0.0419(17) 0.0453(17) 0.0041(13) 0.0192(13) 0.0115(12)
C28 0.0277(13) 0.0333(15) 0.0372(15) -0.0050(12) 0.0171(12) 0.0015(11)
C29 0.0263(14) 0.0541(19) 0.0420(17) -0.0090(15) 0.0193(13) -0.0017(13)
C30 0.0353(16) 0.056(2) 0.0428(17) -0.0085(15) 0.0272(14) -0.0090(14)
C31 0.0467(18) 0.0498(19) 0.0363(16) -0.0042(14) 0.0261(14) -0.0083(15)
C32 0.0483(18) 0.0487(19) 0.0317(15) 0.0027(14) 0.0222(14) 0.0029(15)
C33 0.0411(16) 0.0434(17) 0.0334(15) 0.0023(13) 0.0206(13) 0.0090(13)
C34 0.0330(14) 0.0358(15) 0.0352(14) -0.0021(12) 0.0213(12) 0.0022(12)
C35 0.0328(14) 0.0270(13) 0.0312(13) -0.0076(11) 0.0193(11) -0.0028(11)
C36 0.0364(15) 0.0387(16) 0.0334(14) -0.0089(12) 0.0221(12) -0.0081(12)
C37 0.0317(14) 0.0287(14) 0.0459(17) 0.0095(12) 0.0154(13) 0.0079(11)
C38 0.0345(14) 0.0202(12) 0.0340(14) 0.0012(11) 0.0123(12) 0.0015(10)
C39 0.0360(15) 0.0302(14) 0.0335(15) 0.0082(12) 0.0075(12) 0.0038(12)
C40 0.0449(17) 0.0321(15) 0.0305(15) 0.0067(12) 0.0118(13) -0.0019(13)
C41 0.0468(18) 0.0361(16) 0.0315(15) 0.0022(12) 0.0202(13) -0.0071(13)
C42 0.0414(16) 0.0381(16) 0.0379(16) -0.0022(13) 0.0232(14) -0.0097(13)
C43 0.0327(14) 0.0286(14) 0.0357(15) -0.0024(11) 0.0160(12) -0.0033(11)
C44 0.0341(14) 0.0236(13) 0.0309(14) 0.0014(10) 0.0144(11) -0.0018(10)
C45 0.0339(14) 0.0181(11) 0.0300(13) -0.0018(10) 0.0148(11) -0.0020(10)
C46 0.0393(15) 0.0249(13) 0.0281(13) -0.0015(11) 0.0146(12) -0.0033(11)
C47 0.053(2) 0.0383(17) 0.0461(19) -0.0071(14) 0.0263(17) -0.0045(15)
C48 0.050(2) 0.052(2) 0.049(2) -0.0014(16) 0.0311(17) -0.0033(16)
C49 0.065(2) 0.043(2) 0.0393(18) 0.0040(15) 0.0119(17) 0.0155(17)
C50 0.102(4) 0.054(3) 0.090(4) -0.017(3) -0.012(3) 0.021(3)

loop_
_atom_type_symbol
_atom_type_description
_atom_type_scat_dispersion_real
_atom_type_scat_dispersion_imag
_atom_type_scat_source
C C 0.0033 0.0016
;
International Tables for Crystallography
(Vol. C, Tables 4.2.6.8 and 6.1.1.4)
;
H H 0.0000 0.0000
;
International Tables for Crystallography
(Vol. C, Table 6.1.1.4)
;
Cd Cd -0.8075 1.2024
;
International Tables for Crystallography
(Vol. C, Tables 4.2.6.8 and 6.1.1.4)
;
Cl Cl 0.1484 0.1585
;
International Tables for Crystallography
(Vol. C, Tables 4.2.6.8 and 6.1.1.4)
;
N N 0.0061 0.0033
;
International Tables for Crystallography
(Vol. C, Tables 4.2.6.8 and 6.1.1.4)
;
O O 0.0106 0.0060
;
International Tables for Crystallography
(Vol. C, Tables 4.2.6.8 and 6.1.1.4)
;

loop_
_geom_angle_atom_site_label_1
_geom_angle_atom_site_label_2
_geom_angle_atom_site_label_3
_geom_angle
O3 Cd1 N4 112.84(7)
O3 Cd1 O4 82.38(7)
N4 Cd1 O4 153.71(7)
O3 Cd1 N1 171.20(7)
N4 Cd1 N1 74.35(8)
O4 Cd1 N1 89.08(8)
O3 Cd1 N3 111.27(8)
N4 Cd1 N3 97.55(8)
O4 Cd1 N3 96.31(7)
N1 Cd1 N3 71.63(9)
O3 Cd1 O1 103.32(6)
N4 Cd1 O1 80.43(7)
O4 Cd1 O1 75.05(7)
N1 Cd1 O1 72.25(8)
N3 Cd1 O1 142.93(8)
O3 Cd2 O5 90.46(7)
O3 Cd2 N5 111.97(7)
O5 Cd2 N5 86.16(8)
O3 Cd2 N2 153.03(8)
O5 Cd2 N2 116.49(8)
N5 Cd2 N2 73.14(8)
O3 Cd2 N6 108.46(7)
O5 Cd2 N6 90.04(8)
N5 Cd2 N6 139.41(8)
N2 Cd2 N6 72.65(8)
O3 Cd2 O2 81.68(6)
O5 Cd2 O2 161.74(7)
N5 Cd2 O2 112.06(7)
N2 Cd2 O2 72.22(7)
N6 Cd2 O2 77.03(7)
O8 Cl1 O7 108.8(2)
O8 Cl1 O9 111.0(3)
O7 Cl1 O9 107.3(3)
O8 Cl1 O6 110.40(19)
O7 Cl1 O6 108.59(17)
O9 Cl1 O6 110.76(18)
O13 Cl2 O12 115.2(3)
O13 Cl2 O10 113.2(2)
O12 Cl2 O10 109.7(2)
O13 Cl2 O11 106.7(2)
O12 Cl2 O11 104.9(3)
O10 Cl2 O11 106.4(2)
O17 Cl3 O14 115.6(7)
O17 Cl3 O16 108.5(7)
O14 Cl3 O16 105.3(3)
O17 Cl3 O15 110.3(6)
O14 Cl3 O15 108.9(3)
O16 Cl3 O15 107.9(4)
C3 O1 C2 113.6(2)
C3 O1 Cd1 132.41(17)
C2 O1 Cd1 110.19(17)
C4 O2 C5 114.4(2)
C4 O2 Cd2 120.90(16)
C5 O2 Cd2 111.87(16)
Cd1 O3 Cd2 126.19(8)
Cd1 O3 H8 113.9
Cd2 O3 H8 116.3
Cd1 O4 H15 129.0
Cd1 O4 H16 110.9
H15 O4 H16 102.5
Cd2 O5 H18 113.2
Cd2 O5 H25 118.8
H18 O5 H25 102.5
C17 N1 C7 110.0(2)
C17 N1 C1 112.2(3)
C7 N1 C1 110.7(3)
C17 N1 Cd1 108.67(17)
C7 N1 Cd1 105.26(18)
C1 N1 Cd1 109.82(18)
C27 N2 C37 110.1(2)
C27 N2 C6 109.5(2)
C37 N2 C6 111.3(2)
C27 N2 Cd2 108.08(18)
C37 N2 Cd2 112.64(17)
C6 N2 Cd2 105.11(16)
C8 N3 C15 119.3(3)
C8 N3 Cd1 113.7(2)
C15 N3 Cd1 126.92(19)
C18 N4 C25 118.6(2)
C18 N4 Cd1 114.43(18)
C25 N4 Cd1 126.97(17)
C28 N5 C35 118.5(2)
C28 N5 Cd2 114.9(2)
C35 N5 Cd2 126.49(18)
C38 N6 C45 118.9(2)
C38 N6 Cd2 115.72(19)
C45 N6 Cd2 125.24(18)
N1 C1 C2 112.8(3)
N1 C1 H1A 109.0
C2 C1 H1A 109.0
N1 C1 H1B 109.0
C2 C1 H1B 109.0
H1A C1 H1B 107.8
O1 C2 C1 108.1(3)
O1 C2 H2A 110.1
C1 C2 H2A 110.1
O1 C2 H2B 110.1
C1 C2 H2B 110.1
H2A C2 H2B 108.4
O1 C3 C4 108.0(2)
O1 C3 H3A 110.1
C4 C3 H3A 110.1
O1 C3 H3B 110.1
C4 C3 H3B 110.1
H3A C3 H3B 108.4
O2 C4 C3 112.1(2)
O2 C4 H4A 109.2
C3 C4 H4A 109.2
O2 C4 H4B 109.2
C3 C4 H4B 109.2
H4A C4 H4B 107.9
O2 C5 C6 107.8(2)
O2 C5 H5A 110.2
C6 C5 H5A 110.2
O2 C5 H5B 110.2
C6 C5 H5B 110.2
H5A C5 H5B 108.5
N2 C6 C5 112.5(2)
N2 C6 H6A 109.1
C5 C6 H6A 109.1
N2 C6 H6B 109.1
C5 C6 H6B 109.1
H6A C6 H6B 107.8
N1 C7 C8 110.7(2)
N1 C7 H7A 109.5
C8 C7 H7A 109.5
N1 C7 H7B 109.5
C8 C7 H7B 109.5
H7A C7 H7B 108.1
N3 C8 C9 122.1(3)
N3 C8 C7 117.8(3)
C9 C8 C7 120.2(3)
C10 C9 C8 119.3(3)
C10 C9 H9 120.3
C8 C9 H9 120.3
C9 C10 C16 120.3(3)
C9 C10 H10 119.8
C16 C10 H10 119.8
C12 C11 C16 121.0(3)
C12 C11 H11 119.5
C16 C11 H11 119.5
C11 C12 C13 120.0(4)
C11 C12 H12 120.0
C13 C12 H12 120.0
C14 C13 C12 120.9(4)
C14 C13 H13 119.5
C12 C13 H13 119.5
C13 C14 C15 120.1(3)
C13 C14 H14 119.9
C15 C14 H14 119.9
N3 C15 C14 119.6(3)
N3 C15 C16 121.1(3)
C14 C15 C16 119.2(3)
C10 C16 C11 123.4(3)
C10 C16 C15 117.8(4)
C11 C16 C15 118.7(3)
N1 C17 C18 115.5(2)
N1 C17 H17A 108.4
C18 C17 H17A 108.4
N1 C17 H17B 108.4
C18 C17 H17B 108.4
H17A C17 H17B 107.5
N4 C18 C19 122.9(3)
N4 C18 C17 119.8(2)
C19 C18 C17 117.2(2)
C20 C19 C18 119.2(3)
C20 C19 H19 120.4
C18 C19 H19 120.4
C19 C20 C26 120.1(3)
C19 C20 H20 120.0
C26 C20 H20 120.0
C22 C21 C26 120.6(3)
C22 C21 H21 119.7
C26 C21 H21 119.7
C21 C22 C23 120.2(3)
C21 C22 H22 119.9
C23 C22 H22 119.9
C24 C23 C22 120.9(3)
C24 C23 H23 119.6
C22 C23 H23 119.6
C23 C24 C25 120.1(3)
C23 C24 H24 120.0
C25 C24 H24 120.0
N4 C25 C24 119.5(2)
N4 C25 C26 121.4(2)
C24 C25 C26 119.0(3)
C21 C26 C20 123.0(3)
C21 C26 C25 119.2(3)
C20 C26 C25 117.7(3)
N2 C27 C28 113.7(2)
N2 C27 H27A 108.8
C28 C27 H27A 108.8
N2 C27 H27B 108.8
C28 C27 H27B 108.8
H27A C27 H27B 107.7
N5 C28 C29 123.2(3)
N5 C28 C27 118.6(3)
C29 C28 C27 118.1(3)
C30 C29 C28 119.3(3)
C30 C29 H29 120.4
C28 C29 H29 120.4
C29 C30 C36 119.6(3)
C29 C30 H30 120.2
C36 C30 H30 120.2
C32 C31 C36 120.9(3)
C32 C31 H31 119.6
C36 C31 H31 119.6
C31 C32 C33 119.8(3)
C31 C32 H32 120.1
C33 C32 H32 120.1
C34 C33 C32 120.7(3)
C34 C33 H33 119.7
C32 C33 H33 119.7
C33 C34 C35 120.5(3)
C33 C34 H34 119.8
C35 C34 H34 119.8
N5 C35 C34 119.7(2)
N5 C35 C36 121.5(3)
C34 C35 C36 118.8(3)
C30 C36 C35 117.9(3)
C30 C36 C31 122.8(3)
C35 C36 C31 119.3(3)
N2 C37 C38 115.0(2)
N2 C37 H37A 108.5
C38 C37 H37A 108.5
N2 C37 H37B 108.5
C38 C37 H37B 108.5
H37A C37 H37B 107.5
N6 C38 C39 122.6(3)
N6 C38 C37 120.1(3)
C39 C38 C37 117.1(3)
C40 C39 C38 119.5(3)
C40 C39 H39 120.2
C38 C39 H39 120.2
C39 C40 C46 119.8(3)
C39 C40 H40 120.1
C46 C40 H40 120.1
C42 C41 C46 120.3(3)
C42 C41 H41 119.9
C46 C41 H41 119.9
C41 C42 C43 120.5(3)
C41 C42 H42 119.7
C43 C42 H42 119.7
C44 C43 C42 120.6(3)
C44 C43 H43 119.7
C42 C43 H43 119.7
C43 C44 C45 120.3(3)
C43 C44 H44 119.8
C45 C44 H44 119.8
N6 C45 C44 119.6(2)
N6 C45 C46 121.3(3)
C44 C45 C46 119.1(3)
C40 C46 C41 122.9(3)
C40 C46 C45 117.9(3)
C41 C46 C45 119.2(3)
N7 C47 C48 179.3(4)
C47 C48 H48A 109.5
C47 C48 H48B 109.5
H48A C48 H48B 109.5
C47 C48 H48C 109.5
H48A C48 H48C 109.5
H48B C48 H48C 109.5
N8 C49 C50 176.8(6)
C49 C50 H50A 109.5
C49 C50 H50B 109.5
H50A C50 H50B 109.5
C49 C50 H50C 109.5
H50A C50 H50C 109.5
H50B C50 H50C 109.5

loop_
_geom_bond_atom_site_label_1
_geom_bond_atom_site_label_2
_geom_bond_distance
Cd1 O3 2.1687(17)
Cd1 N4 2.349(2)
Cd1 O4 2.3507(19)
Cd1 N1 2.356(2)
Cd1 N3 2.373(2)
Cd1 O1 2.504(2)
Cd2 O3 2.1887(16)
Cd2 O5 2.356(2)
Cd2 N5 2.374(2)
Cd2 N2 2.377(2)
Cd2 N6 2.408(2)
Cd2 O2 2.5036(19)
Cl1 O8 1.410(3)
Cl1 O7 1.420(3)
Cl1 O9 1.426(3)
Cl1 O6 1.435(2)
Cl2 O13 1.394(3)
Cl2 O12 1.395(4)
Cl2 O10 1.405(3)
Cl2 O11 1.476(3)
Cl3 O17 1.273(7)
Cl3 O14 1.397(3)
Cl3 O16 1.400(7)
Cl3 O15 1.404(4)
O1 C3 1.422(4)
O1 C2 1.435(3)
O2 C4 1.430(3)
O2 C5 1.432(3)
O3 H8 0.7844
O4 H15 0.8582
O4 H16 0.8793
O5 H18 0.9710
O5 H25 0.9986
N1 C17 1.477(4)
N1 C7 1.479(4)
N1 C1 1.484(4)
N2 C27 1.476(4)
N2 C37 1.480(4)
N2 C6 1.485(4)
N3 C8 1.322(4)
N3 C15 1.376(4)
N4 C18 1.323(4)
N4 C25 1.379(4)
N5 C28 1.317(4)
N5 C35 1.377(4)
N6 C38 1.318(4)
N6 C45 1.380(4)
N7 C47 1.125(5)
N8 C49 1.121(5)
C1 C2 1.500(5)
C1 H1A 0.9900
C1 H1B 0.9900
C2 H2A 0.9900
C2 H2B 0.9900
C3 C4 1.507(4)
C3 H3A 0.9900
C3 H3B 0.9900
C4 H4A 0.9900
C4 H4B 0.9900
C5 C6 1.514(4)
C5 H5A 0.9900
C5 H5B 0.9900
C6 H6A 0.9900
C6 H6B 0.9900
C7 C8 1.508(5)
C7 H7A 0.9900
C7 H7B 0.9900
C8 C9 1.423(5)
C9 C10 1.352(6)
C9 H9 0.9500
C10 C16 1.403(6)
C10 H10 0.9500
C11 C12 1.357(6)
C11 C16 1.414(6)
C11 H11 0.9500
C12 C13 1.410(5)
C12 H12 0.9500
C13 C14 1.365(5)
C13 H13 0.9500
C14 C15 1.410(4)
C14 H14 0.9500
C15 C16 1.422(4)
C17 C18 1.508(4)
C17 H17A 0.9900
C17 H17B 0.9900
C18 C19 1.419(4)
C19 C20 1.352(4)
C19 H19 0.9500
C20 C26 1.415(4)
C20 H20 0.9500
C21 C22 1.366(5)
C21 C26 1.415(4)
C21 H21 0.9500
C22 C23 1.400(4)
C22 H22 0.9500
C23 C24 1.378(4)
C23 H23 0.9500
C24 C25 1.410(4)
C24 H24 0.9500
C25 C26 1.419(4)
C27 C28 1.504(4)
C27 H27A 0.9900
C27 H27B 0.9900
C28 C29 1.416(4)
C29 C30 1.353(5)
C29 H29 0.9500
C30 C36 1.415(4)
C30 H30 0.9500
C31 C32 1.355(5)
C31 C36 1.420(5)
C31 H31 0.9500
C32 C33 1.413(4)
C32 H32 0.9500
C33 C34 1.376(4)
C33 H33 0.9500
C34 C35 1.406(4)
C34 H34 0.9500
C35 C36 1.417(4)
C37 C38 1.503(4)
C37 H37A 0.9900
C37 H37B 0.9900
C38 C39 1.417(4)
C39 C40 1.359(5)
C39 H39 0.9500
C40 C46 1.405(4)
C40 H40 0.9500
C41 C42 1.367(5)
C41 C46 1.418(4)
C41 H41 0.9500
C42 C43 1.403(4)
C42 H42 0.9500
C43 C44 1.376(4)
C43 H43 0.9500
C44 C45 1.408(4)
C44 H44 0.9500
C45 C46 1.423(4)
C47 C48 1.445(5)
C48 H48A 0.9800
C48 H48B 0.9800
C48 H48C 0.9800
C49 C50 1.432(6)
C50 H50A 0.9800
C50 H50B 0.9800
C50 H50C 0.9800

loop_
_geom_hbond_atom_site_label_D
_geom_hbond_atom_site_label_H
_geom_hbond_atom_site_label_A
_geom_hbond_site_symmetry_A
_geom_hbond_distance_DA
_geom_hbond_distance_DH
_geom_hbond_distance_HA
_geom_hbond_angle_DHA
_geom_hbond_publ_flag
O3 H8 O11 . 2.917(4) 0.7845(15) 2.167(4) 160.03(19) no
O4 H15 N7 1_565 2.791(6) 0.858(2) 1.937(5) 173.03(17) no
O4 H16 O2 . 2.929(3) 0.8793(17) 2.568(2) 105.53(15) no
O4 H16 O7 . 2.866(3) 0.8793(17) 2.042(3) 155.6(2) no
O5 H18 O14 . 2.801(5) 0.971(3) 1.852(4) 164.90(16) no
O5 H25 O12 . 2.893(5) 0.999(2) 1.901(4) 171.9(3) no

loop_
_geom_torsion_atom_site_label_1
_geom_torsion_atom_site_label_2
_geom_torsion_atom_site_label_3
_geom_torsion_atom_site_label_4
_geom_torsion
C17 N1 C1 C2 74.4(3)
C7 N1 C1 C2 -162.4(3)
Cd1 N1 C1 C2 -46.6(3)
C3 O1 C2 C1 158.5(3)
Cd1 O1 C2 C1 -40.6(3)
N1 C1 C2 O1 60.1(3)
C2 O1 C3 C4 178.3(2)
Cd1 O1 C3 C4 23.0(4)
C5 O2 C4 C3 85.4(3)
Cd2 O2 C4 C3 -136.2(2)
O1 C3 C4 O2 59.4(3)
C4 O2 C5 C6 172.8(2)
Cd2 O2 C5 C6 30.6(3)
C27 N2 C6 C5 173.5(2)
C37 N2 C6 C5 -64.6(3)
Cd2 N2 C6 C5 57.6(2)
O2 C5 C6 N2 -61.2(3)
C17 N1 C7 C8 -67.6(3)
C1 N1 C7 C8 167.9(2)
Cd1 N1 C7 C8 49.3(3)
C15 N3 C8 C9 -1.0(4)
Cd1 N3 C8 C9 -177.7(2)
C15 N3 C8 C7 178.2(3)
Cd1 N3 C8 C7 1.4(3)
N1 C7 C8 N3 -35.7(4)
N1 C7 C8 C9 143.4(3)
N3 C8 C9 C10 1.1(5)
C7 C8 C9 C10 -178.0(3)
C8 C9 C10 C16 0.0(5)
C16 C11 C12 C13 -0.3(6)
C11 C12 C13 C14 0.2(6)
C12 C13 C14 C15 0.2(5)
C8 N3 C15 C14 -178.6(3)
Cd1 N3 C15 C14 -2.3(4)
C8 N3 C15 C16 -0.3(4)
Cd1 N3 C15 C16 176.0(2)
C13 C14 C15 N3 177.8(3)
C13 C14 C15 C16 -0.4(4)
C9 C10 C16 C11 178.1(4)
C9 C10 C16 C15 -1.2(5)
C12 C11 C16 C10 -179.2(4)
C12 C11 C16 C15 0.1(5)
N3 C15 C16 C10 1.4(4)
C14 C15 C16 C10 179.6(3)
N3 C15 C16 C11 -178.0(3)
C14 C15 C16 C11 0.3(4)
C7 N1 C17 C18 144.1(3)
C1 N1 C17 C18 -92.2(3)
Cd1 N1 C17 C18 29.4(3)
C25 N4 C18 C19 -3.1(4)
Cd1 N4 C18 C19 176.3(2)
C25 N4 C18 C17 179.9(3)
Cd1 N4 C18 C17 -0.6(3)
N1 C17 C18 N4 -20.6(4)
N1 C17 C18 C19 162.3(3)
N4 C18 C19 C20 2.4(4)
C17 C18 C19 C20 179.4(3)
C18 C19 C20 C26 0.0(4)
C26 C21 C22 C23 1.4(5)
C21 C22 C23 C24 -0.8(5)
C22 C23 C24 C25 -0.2(5)
C18 N4 C25 C24 -178.1(3)
Cd1 N4 C25 C24 2.5(4)
C18 N4 C25 C26 1.5(4)
Cd1 N4 C25 C26 -177.85(19)
C23 C24 C25 N4 -179.7(3)
C23 C24 C25 C26 0.6(4)
C22 C21 C26 C20 178.6(3)
C22 C21 C26 C25 -1.0(4)
C19 C20 C26 C21 179.0(3)
C19 C20 C26 C25 -1.5(4)
N4 C25 C26 C21 -179.7(3)
C24 C25 C26 C21 0.0(4)
N4 C25 C26 C20 0.8(4)
C24 C25 C26 C20 -179.6(3)
C37 N2 C27 C28 160.8(3)
C6 N2 C27 C28 -76.6(3)
Cd2 N2 C27 C28 37.4(3)
C35 N5 C28 C29 2.3(4)
Cd2 N5 C28 C29 -174.0(2)
C35 N5 C28 C27 -173.0(3)
Cd2 N5 C28 C27 10.7(3)
N2 C27 C28 N5 -34.0(4)
N2 C27 C28 C29 150.5(3)
N5 C28 C29 C30 -2.1(5)
C27 C28 C29 C30 173.2(3)
C28 C29 C30 C36 0.3(5)
C36 C31 C32 C33 0.3(5)
C31 C32 C33 C34 0.7(5)
C32 C33 C34 C35 -1.0(5)
C28 N5 C35 C34 178.4(3)
Cd2 N5 C35 C34 -5.7(4)
C28 N5 C35 C36 -0.7(4)
Cd2 N5 C35 C36 175.1(2)
C33 C34 C35 N5 -178.9(3)
C33 C34 C35 C36 0.3(4)
C29 C30 C36 C35 1.2(5)
C29 C30 C36 C31 -179.7(3)
N5 C35 C36 C30 -1.0(4)
C34 C35 C36 C30 179.9(3)
N5 C35 C36 C31 179.8(3)
C34 C35 C36 C31 0.7(4)
C32 C31 C36 C30 179.9(3)
C32 C31 C36 C35 -1.0(5)
C27 N2 C37 C38 -142.2(3)
C6 N2 C37 C38 96.2(3)
Cd2 N2 C37 C38 -21.5(3)
C45 N6 C38 C39 -0.3(4)
Cd2 N6 C38 C39 174.9(2)
C45 N6 C38 C37 175.2(3)
Cd2 N6 C38 C37 -9.6(3)
N2 C37 C38 N6 21.5(4)
N2 C37 C38 C39 -162.8(3)
N6 C38 C39 C40 0.2(5)
C37 C38 C39 C40 -175.4(3)
C38 C39 C40 C46 0.2(5)
C46 C41 C42 C43 -0.7(5)
C41 C42 C43 C44 0.2(5)
C42 C43 C44 C45 0.7(4)
C38 N6 C45 C44 -177.5(3)
Cd2 N6 C45 C44 7.7(3)
C38 N6 C45 C46 0.1(4)
Cd2 N6 C45 C46 -174.67(19)
C43 C44 C45 N6 176.5(3)
C43 C44 C45 C46 -1.1(4)
C39 C40 C46 C41 176.7(3)
C39 C40 C46 C45 -0.4(4)
C42 C41 C46 C40 -176.9(3)
C42 C41 C46 C45 0.3(5)
N6 C45 C46 C40 0.3(4)
C44 C45 C46 C40 177.9(3)
N6 C45 C46 C41 -177.0(3)
C44 C45 C46 C41 0.6(4)
